data_4311392
loop_
_publ_author_name
'A-Qing Wu'
'Fa-Kun Zheng'
'Wen-Tong Chen'
'Li-Zhen Cai'
'Guo-Cong Guo'
'Jin-Shun Huang'
'Zhen-Chao Dong'
'Yoshihiko Takano'

_publ_section_title
;
 Two Series of Novel Rare Earth Complexes with Dicyanamide
 [Ln(dca)2(phen)2(H2O)3][dca].(phen), (Ln = Pr, Gd, and Sm) and
 [Ln(dca)3(2,2'-bipy)2(H2O)]n, (Ln = Gd, Sm, and La): Syntheses, Crystal
 Structures, and Magnetic Properties
;
_journal_name_full 'Inorganic Chemistry'
_journal_page_first 4839
_journal_page_last 4845
_journal_paper_doi 10.1021/ic035470j
_journal_volume 43
_journal_year 2004
_chemical_formula_sum 'C26 H18 N13 O Sm'
_chemical_formula_weight 678.88
_chemical_name_systematic
; 
 ? 
;
_space_group_IT_number 52
_symmetry_cell_setting orthorhombic
_symmetry_space_group_name_Hall '-P 2a 2bc'
_symmetry_space_group_name_H-M 'P n n a'
_atom_sites_solution_hydrogens geom
_atom_sites_solution_primary direct
_atom_sites_solution_secondary difmap
_audit_creation_method SHELXL-97
_cell_angle_alpha 90.00
_cell_angle_beta 90.00
_cell_angle_gamma 90.00
_cell_formula_units_Z 4
_cell_length_a 11.378(2)
_cell_length_b 15.625(3)
_cell_length_c 16.048(3)
_cell_measurement_temperature 293(2)
_cell_volume 2853.0(9)
_computing_structure_refinement 'SHELXL-97 (Sheldrick, 1997)'
_computing_structure_solution 'SHELXS-97 (Sheldrick, 1990)'
_diffrn_ambient_temperature 293(2)
_diffrn_measured_fraction_theta_full 0.988
_diffrn_measured_fraction_theta_max 0.988
_diffrn_radiation_monochromator graphite
_diffrn_radiation_source 'fine-focus sealed tube'
_diffrn_radiation_type MoK\a
_diffrn_radiation_wavelength 0.71073
_diffrn_reflns_av_R_equivalents 0.0470
_diffrn_reflns_av_sigmaI/netI 0.0438
_diffrn_reflns_limit_h_max 13
_diffrn_reflns_limit_h_min -13
_diffrn_reflns_limit_k_max 18
_diffrn_reflns_limit_k_min -17
_diffrn_reflns_limit_l_max 19
_diffrn_reflns_limit_l_min -17
_diffrn_reflns_number 15342
_diffrn_reflns_theta_full 25.02
_diffrn_reflns_theta_max 25.02
_diffrn_reflns_theta_min 3.37
_exptl_absorpt_coefficient_mu 2.103
_exptl_crystal_density_diffrn 1.581
_exptl_crystal_density_method 'not measured'
_exptl_crystal_F_000 1340
_refine_diff_density_max 1.914
_refine_diff_density_min -1.073
_refine_diff_density_rms 0.104
_refine_ls_extinction_method none
_refine_ls_goodness_of_fit_ref 1.067
_refine_ls_hydrogen_treatment mixed
_refine_ls_matrix_type full
_refine_ls_number_parameters 187
_refine_ls_number_reflns 2497
_refine_ls_number_restraints 0
_refine_ls_restrained_S_all 1.067
_refine_ls_R_factor_all 0.0517
_refine_ls_R_factor_gt 0.0429
_refine_ls_shift/su_max 0.002
_refine_ls_shift/su_mean 0.000
_refine_ls_structure_factor_coef Fsqd
_refine_ls_weighting_details 'calc w=1/[\s^2^(Fo^2^)+(0.0561P)^2^+12.4486P] where P=(Fo^2^+2Fc^2^)/3'
_refine_ls_weighting_scheme calc
_refine_ls_wR_factor_gt 0.1097
_refine_ls_wR_factor_ref 0.1218
_reflns_number_gt 2063
_reflns_number_total 2497
_reflns_threshold_expression >2sigma(I)
_cod_data_source_file ic035470jsi20040331_103407.cif
_cod_data_source_block 52
_cod_original_cell_volume 2853.0(10)
_cod_database_code 4311392

loop_
_symmetry_equiv_pos_as_xyz
'x, y, z'
'-x+1/2, -y, z'
'-x+1/2, y+1/2, -z+1/2'
'x, -y+1/2, -z+1/2'
'-x, -y, -z'
'x-1/2, y, -z'
'x-1/2, -y-1/2, z-1/2'
'-x, y-1/2, z-1/2'

loop_
_atom_site_label
_atom_site_type_symbol
_atom_site_fract_x
_atom_site_fract_y
_atom_site_fract_z
_atom_site_U_iso_or_equiv
_atom_site_adp_type
_atom_site_occupancy
_atom_site_symmetry_multiplicity
_atom_site_calc_flag
_atom_site_refinement_flags
_atom_site_disorder_assembly
_atom_site_disorder_group
Sm1 Sm 0.597151(12) 0.2500 0.2500 0.02400(5) Uani 1 2 d S . .
N1 N 0.7192(2) 0.18878(13) 0.38071(13) 0.0441(6) Uani 1 1 d . . .
N2 N 0.52891(19) 0.29360(13) 0.40094(13) 0.0434(6) Uani 1 1 d . . .
C1 C 0.8095(3) 0.1353(2) 0.3721(2) 0.0771(11) Uani 1 1 d . . .
H1A H 0.8345 0.1220 0.3185 0.093 Uiso 1 1 calc R . .
C2 C 0.8687(4) 0.0981(3) 0.4387(3) 0.1119(14) Uani 1 1 d . . .
H2A H 0.9308 0.0606 0.4296 0.134 Uiso 1 1 calc R . .
C3 C 0.8335(5) 0.1180(3) 0.5174(3) 0.1161(17) Uani 1 1 d . . .
H3A H 0.8707 0.0939 0.5634 0.139 Uiso 1 1 calc R . .
C4 C 0.7428(4) 0.1737(3) 0.5276(2) 0.0906(14) Uani 1 1 d . . .
H4A H 0.7179 0.1882 0.5810 0.109 Uiso 1 1 calc R . .
C5 C 0.6869(3) 0.20936(18) 0.45856(17) 0.0496(8) Uani 1 1 d . . .
C6 C 0.5920(3) 0.2725(2) 0.46868(19) 0.0544(9) Uani 1 1 d . . .
C7 C 0.5720(3) 0.3125(3) 0.5450(2) 0.0903(14) Uani 1 1 d . . .
H7A H 0.6180 0.2993 0.5911 0.108 Uiso 1 1 calc R . .
C8 C 0.4825(4) 0.3723(3) 0.5511(2) 0.1141(16) Uani 1 1 d . . .
H8A H 0.4672 0.3991 0.6017 0.137 Uiso 1 1 calc R . .
C9 C 0.4184(3) 0.3913(3) 0.4839(2) 0.0842(12) Uani 1 1 d . . .
H9A H 0.3583 0.4315 0.4872 0.101 Uiso 1 1 calc R . .
C10 C 0.4422(3) 0.3509(2) 0.41001(19) 0.0570(9) Uani 1 1 d . . .
H10A H 0.3960 0.3638 0.3639 0.068 Uiso 1 1 calc R . .
N3 N 0.51819(19) 0.10506(13) 0.28726(15) 0.0467(6) Uani 1 1 d . . .
N4 N 0.4658(3) -0.04313(19) 0.2630(3) 0.1059(16) Uani 1 1 d . . .
N5 N 0.2831(3) -0.1188(2) 0.2565(2) 0.0801(11) Uani 1 1 d . . .
N6 N 0.7338(2) 0.13941(13) 0.19004(14) 0.0464(6) Uani 1 1 d . . .
N7 N 0.7500 0.0000 0.12138(19) 0.0501(10) Uani 1 2 d S . .
C11 C 0.4858(2) 0.03693(17) 0.2775(2) 0.0474(8) Uani 1 1 d . . .
C12 C 0.3643(3) -0.07804(17) 0.26121(19) 0.0505(8) Uani 1 1 d . . .
C13 C 0.7411(2) 0.07180(15) 0.16100(15) 0.0358(6) Uani 1 1 d . . .
O1W O 0.3813(2) 0.2500 0.2500 0.0417(8) Uani 1 2 d S . .

loop_
_atom_site_aniso_label
_atom_site_aniso_U_11
_atom_site_aniso_U_22
_atom_site_aniso_U_33
_atom_site_aniso_U_23
_atom_site_aniso_U_13
_atom_site_aniso_U_12
Sm1 0.03061(9) 0.01807(8) 0.02332(9) -0.00344(5) 0.000 0.000
N1 0.0635(13) 0.0310(10) 0.0380(11) -0.0020(9) -0.0105(10) -0.0006(10)
N2 0.0523(12) 0.0346(10) 0.0432(11) -0.0087(9) 0.0111(10) -0.0064(10)
C1 0.101(2) 0.0720(19) 0.0587(18) -0.0165(15) -0.0287(17) 0.0406(17)
C2 0.136(3) 0.108(3) 0.092(3) -0.016(2) -0.056(2) 0.070(2)
C3 0.171(4) 0.103(3) 0.074(2) 0.018(2) -0.052(2) 0.037(3)
C4 0.124(3) 0.106(3) 0.0425(17) 0.0136(18) -0.019(2) 0.016(3)
C5 0.0611(16) 0.0440(14) 0.0437(14) 0.0027(12) -0.0062(13) -0.0101(13)
C6 0.0534(16) 0.0762(17) 0.0335(14) -0.0079(15) 0.0061(12) -0.0159(14)
C7 0.074(2) 0.148(4) 0.0494(18) -0.030(2) 0.0056(17) -0.008(3)
C8 0.078(2) 0.194(4) 0.070(2) -0.074(2) 0.0162(18) 0.004(3)
C9 0.069(2) 0.107(3) 0.076(2) -0.0395(19) 0.0172(17) 0.008(2)
C10 0.0530(15) 0.0642(18) 0.0538(16) -0.0135(14) 0.0137(14) 0.0016(14)
N3 0.0437(11) 0.0349(10) 0.0616(14) 0.0062(10) -0.0015(11) -0.0092(9)
N4 0.0529(16) 0.0336(14) 0.231(4) -0.0153(18) -0.017(2) -0.0041(13)
N5 0.0668(17) 0.0565(16) 0.117(3) -0.0064(15) 0.0000(16) -0.0239(14)
N6 0.0586(12) 0.0325(10) 0.0482(12) -0.0040(9) 0.0057(10) 0.0188(10)
N7 0.084(2) 0.0301(15) 0.0361(16) 0.000 0.000 0.0007(16)
C11 0.0347(12) 0.0347(13) 0.0728(17) 0.0064(13) -0.0027(13) -0.0017(11)
C12 0.0483(14) 0.0263(12) 0.0768(19) -0.0008(12) 0.0003(14) -0.0069(12)
C13 0.0358(11) 0.0366(11) 0.0351(12) 0.0070(10) 0.0036(10) 0.0084(10)
O1W 0.0338(11) 0.0374(14) 0.0539(18) -0.0043(10) 0.000 0.000

loop_
_atom_type_symbol
_atom_type_description
_atom_type_scat_dispersion_real
_atom_type_scat_dispersion_imag
_atom_type_scat_source
C C 0.0033 0.0016 'International Tables Vol C Tables 4.2.6.8 and 6.1.1.4'
H H 0.0000 0.0000 'International Tables Vol C Tables 4.2.6.8 and 6.1.1.4'
N N 0.0061 0.0033 'International Tables Vol C Tables 4.2.6.8 and 6.1.1.4'
O O 0.0106 0.0060 'International Tables Vol C Tables 4.2.6.8 and 6.1.1.4'
Sm Sm -0.1638 3.4418 'International Tables Vol C Tables 4.2.6.8 and 6.1.1.4'

loop_
_geom_angle_atom_site_label_1
_geom_angle_atom_site_label_2
_geom_angle_atom_site_label_3
_geom_angle
_geom_angle_site_symmetry_1
_geom_angle_site_symmetry_3
_geom_angle_publ_flag
O1W Sm1 N3 69.01(5) . . ?
O1W Sm1 N3 69.01(5) . 4 ?
N3 Sm1 N3 138.03(10) . 4 ?
O1W Sm1 N6 128.18(5) . 4 ?
N3 Sm1 N6 138.61(7) . 4 ?
N3 Sm1 N6 72.10(7) 4 4 ?
O1W Sm1 N6 128.18(5) . . ?
N3 Sm1 N6 72.10(7) . . ?
N3 Sm1 N6 138.61(7) 4 . ?
N6 Sm1 N6 103.64(10) 4 . ?
O1W Sm1 N2 72.85(5) . 4 ?
N3 Sm1 N2 83.11(7) . 4 ?
N3 Sm1 N2 84.76(7) 4 4 ?
N6 Sm1 N2 135.38(7) 4 4 ?
N6 Sm1 N2 69.68(7) . 4 ?
O1W Sm1 N2 72.85(5) . . ?
N3 Sm1 N2 84.76(7) . . ?
N3 Sm1 N2 83.11(7) 4 . ?
N6 Sm1 N2 69.68(7) 4 . ?
N6 Sm1 N2 135.38(7) . . ?
N2 Sm1 N2 145.70(10) 4 . ?
O1W Sm1 N1 121.06(5) . 4 ?
N3 Sm1 N1 133.74(7) . 4 ?
N3 Sm1 N1 71.23(7) 4 4 ?
N6 Sm1 N1 74.64(7) 4 4 ?
N6 Sm1 N1 68.10(7) . 4 ?
N2 Sm1 N1 61.78(7) 4 4 ?
N2 Sm1 N1 141.00(6) . 4 ?
O1W Sm1 N1 121.06(5) . . ?
N3 Sm1 N1 71.23(7) . . ?
N3 Sm1 N1 133.74(7) 4 . ?
N6 Sm1 N1 68.10(7) 4 . ?
N6 Sm1 N1 74.64(7) . . ?
N2 Sm1 N1 141.00(6) 4 . ?
N2 Sm1 N1 61.78(7) . . ?
N1 Sm1 N1 117.87(10) 4 . ?
C1 N1 C5 117.3(2) . . ?
C1 N1 Sm1 122.72(19) . . ?
C5 N1 Sm1 119.96(18) . . ?
C10 N2 C6 118.0(2) . . ?
C10 N2 Sm1 119.33(18) . . ?
C6 N2 Sm1 121.54(18) . . ?
N1 C1 C2 123.8(3) . . ?
C3 C2 C1 118.4(4) . . ?
C4 C3 C2 118.7(4) . . ?
C3 C4 C5 120.4(3) . . ?
N1 C5 C4 121.3(3) . . ?
N1 C5 C6 117.7(2) . . ?
C4 C5 C6 121.0(3) . . ?
N2 C6 C7 120.9(3) . . ?
N2 C6 C5 117.8(3) . . ?
C7 C6 C5 121.2(3) . . ?
C8 C7 C6 119.1(3) . . ?
C9 C8 C7 119.6(4) . . ?
C8 C9 C10 119.2(4) . . ?
N2 C10 C9 123.2(3) . . ?
C11 N3 Sm1 158.2(2) . . ?
C12 N4 C11 125.2(3) . . ?
C13 N6 Sm1 145.5(2) . . ?
C13 N7 C13 121.1(3) . 2_655 ?
N3 C11 N4 171.0(3) . . ?
N5 C12 N4 170.4(4) . . ?
N6 C13 N7 174.3(3) . . ?

loop_
_geom_bond_atom_site_label_1
_geom_bond_atom_site_label_2
_geom_bond_distance
_geom_bond_site_symmetry_2
_geom_bond_publ_flag
Sm1 O1W 2.456(3) . ?
Sm1 N3 2.509(2) . ?
Sm1 N3 2.509(2) 4 ?
Sm1 N6 2.516(2) 4 ?
Sm1 N6 2.516(2) . ?
Sm1 N2 2.633(2) 4 ?
Sm1 N2 2.633(2) . ?
Sm1 N1 2.691(2) 4 ?
Sm1 N1 2.691(2) . ?
N1 C1 1.332(4) . ?
N1 C5 1.341(3) . ?
N2 C10 1.340(4) . ?
N2 C6 1.344(4) . ?
C1 C2 1.389(5) . ?
C2 C3 1.362(6) . ?
C3 C4 1.360(6) . ?
C4 C5 1.394(5) . ?
C5 C6 1.472(4) . ?
C6 C7 1.393(5) . ?
C7 C8 1.385(6) . ?
C8 C9 1.335(6) . ?
C9 C10 1.371(5) . ?
N3 C11 1.137(3) . ?
N4 C12 1.277(4) . ?
N4 C11 1.293(4) . ?
N5 C12 1.125(4) . ?
N6 C13 1.158(3) . ?
N7 C13 1.294(3) . ?
N7 C13 1.294(3) 2_655 ?
